data_7105336
loop_
_publ_author_name
'Prakash, M Jaya'
'Oh, Minhak'
'Liu, Xinfang'
'Han, Kwi Nam'
'Seong, Gi Hun'
'Lah, Myoung Soo'

_publ_section_title
;
 Edge-directed [(M2)2L4] tetragonal metal-organic polyhedra decorated
 using a square paddle-wheel secondary building unit.
;
_journal_issue 12
_journal_name_full 'Chemical communications (Cambridge, England)'
_journal_page_first 2049
_journal_page_last 2051
_journal_paper_doi 10.1039/b925335a
_journal_volume 46
_journal_year 2010
_chemical_formula_sum 'C114 H90 Cu4 N6 O22'
_chemical_formula_weight 2150.08
_chemical_name_systematic
;
?
;
_space_group_IT_number 2
_symmetry_cell_setting triclinic
_symmetry_space_group_name_Hall '-P 1'
_symmetry_space_group_name_H-M 'P -1'
_atom_sites_solution_hydrogens geom
_atom_sites_solution_primary direct
_atom_sites_solution_secondary difmap
_audit_creation_method SHELXL-97
_cell_angle_alpha 82.05(3)
_cell_angle_beta 62.82(3)
_cell_angle_gamma 87.67(3)
_cell_formula_units_Z 2
_cell_length_a 17.475(4)
_cell_length_b 18.723(4)
_cell_length_c 18.789(4)
_cell_measurement_reflns_used 227040
_cell_measurement_temperature 90(2)
_cell_measurement_theta_max 31.81
_cell_measurement_theta_min 1.35
_cell_volume 5414(3)
_computing_cell_refinement HKL2000
_computing_data_collection 'PAL ADSC Quantum-210'
_computing_data_reduction HKL2000
_computing_molecular_graphics ORTEP3
_computing_publication_material WinGX
_computing_structure_refinement 'Bruker SHELXTL'
_computing_structure_solution 'Bruker SHELXTL'
_diffrn_ambient_temperature 90(2)
_diffrn_measured_fraction_theta_full 0.991
_diffrn_measured_fraction_theta_max 0.991
_diffrn_measurement_device_type 'CCD area detector'
_diffrn_measurement_method 'phi scans'
_diffrn_radiation_monochromator 'Pt coated Si double crystal'
_diffrn_radiation_source 'Fixed gap multipole wiggler beamline'
_diffrn_radiation_type synchrotron
_diffrn_radiation_wavelength 0.72999
_diffrn_reflns_av_R_equivalents 0.0571
_diffrn_reflns_av_sigmaI/netI 0.0615
_diffrn_reflns_limit_h_max 25
_diffrn_reflns_limit_h_min -25
_diffrn_reflns_limit_k_max 26
_diffrn_reflns_limit_k_min -26
_diffrn_reflns_limit_l_max 27
_diffrn_reflns_limit_l_min -27
_diffrn_reflns_number 67393
_diffrn_reflns_theta_full 31.81
_diffrn_reflns_theta_max 31.81
_diffrn_reflns_theta_min 1.35
_exptl_absorpt_coefficient_mu 0.847
_exptl_absorpt_correction_T_max 0.9201
_exptl_absorpt_correction_T_min 0.7853
_exptl_absorpt_correction_type empirical
_exptl_absorpt_process_details HKL2000-Scalepack
_exptl_crystal_colour greenish-blue
_exptl_crystal_density_diffrn 1.319
_exptl_crystal_density_method 'not measured'
_exptl_crystal_description block
_exptl_crystal_F_000 2216
_exptl_crystal_size_max 0.30
_exptl_crystal_size_mid 0.19
_exptl_crystal_size_min 0.10
_platon_squeeze_details
;
;
_refine_diff_density_max 2.843
_refine_diff_density_min -2.362
_refine_diff_density_rms 0.142
_refine_ls_extinction_coef 0.0143(10)
_refine_ls_extinction_expression Fc^*^=kFc[1+0.001xFc^2^\l^3^/sin(2\q)]^-1/4^
_refine_ls_extinction_method SHELXL
_refine_ls_goodness_of_fit_ref 1.086
_refine_ls_hydrogen_treatment constr
_refine_ls_matrix_type full
_refine_ls_number_parameters 1212
_refine_ls_number_reflns 33839
_refine_ls_number_restraints 8
_refine_ls_restrained_S_all 1.086
_refine_ls_R_factor_all 0.0911
_refine_ls_R_factor_gt 0.0830
_refine_ls_shift/su_max 0.002
_refine_ls_shift/su_mean 0.000
_refine_ls_structure_factor_coef Fsqd
_refine_ls_weighting_details 'calc w=1/[\s^2^(Fo^2^)+(0.1704P)^2^+2.6493P] where P=(Fo^2^+2Fc^2^)/3'
_refine_ls_weighting_scheme calc
_refine_ls_wR_factor_gt 0.2427
_refine_ls_wR_factor_ref 0.2534
_reflns_number_gt 27707
_reflns_number_total 33839
_reflns_threshold_expression >2sigma(I)
_cod_data_source_file b925335a.txt
_cod_data_source_block 1a
_cod_depositor_comments
;
The following automatic conversions were performed:
'_exptl_absorpt_correction_type' value 'Empirical' changed to 'empirical'
according to '/home/saulius/struct/CIF-dictionaries/cif_core.dic'
dictionary named 'cif_core.dic' version 2.4.1 from 2010-06-29.

Automatic conversion script
Id: cif_fix_enum 1527 2010-12-29 10:47:43Z saulius 
;
_cod_original_cell_volume 5414.3(19)
_cod_original_sg_symbol_H-M P-1
_cod_database_code 7105336

loop_
_symmetry_equiv_pos_as_xyz
'x, y, z'
'-x, -y, -z'

loop_
_atom_site_label
_atom_site_type_symbol
_atom_site_fract_x
_atom_site_fract_y
_atom_site_fract_z
_atom_site_U_iso_or_equiv
_atom_site_adp_type
_atom_site_occupancy
_atom_site_symmetry_multiplicity
_atom_site_calc_flag
_atom_site_refinement_flags
_atom_site_disorder_assembly
_atom_site_disorder_group
Cu1 Cu 0.454841(18) 0.203503(17) 0.539937(16) 0.02583(9) Uani 1 1 d . . .
Cu2 Cu 0.377366(17) 0.210467(15) 0.695486(15) 0.02135(8) Uani 1 1 d . . .
Cu3 Cu 0.028579(18) 0.210986(17) 1.393650(16) 0.02525(9) Uani 1 1 d . . .
Cu4 Cu 0.107534(17) 0.212641(15) 1.236341(15) 0.02168(8) Uani 1 1 d . . .
O1A O 0.43125(13) 0.30712(11) 0.52674(11) 0.0342(4) Uani 1 1 d . . .
O2A O 0.34505(12) 0.30565(10) 0.66015(11) 0.0307(4) Uani 1 1 d . . .
O3A O 0.00743(12) 0.31381(11) 1.36757(11) 0.0328(4) Uani 1 1 d . . .
O4A O 0.06062(13) 0.30900(10) 1.23392(11) 0.0311(4) Uani 1 1 d . . .
C1A C 0.38151(17) 0.33638(14) 0.58804(16) 0.0308(5) Uani 1 1 d . . .
C2A C 0.3657(2) 0.41532(15) 0.5745(2) 0.0406(6) Uani 1 1 d . . .
C3A C 0.3092(2) 0.44903(15) 0.6389(2) 0.0427(7) Uani 1 1 d . . .
H3A H 0.2784 0.4218 0.6907 0.051 Uiso 1 1 calc R . .
C4A C 0.2973(3) 0.52345(17) 0.6278(3) 0.0557(9) Uani 1 1 d . . .
C5A C 0.3451(4) 0.5625(2) 0.5497(3) 0.0788(15) Uani 1 1 d . . .
H5A H 0.3393 0.6133 0.5416 0.095 Uiso 1 1 calc R . .
C6A C 0.3990(4) 0.5282(2) 0.4865(3) 0.0860(17) Uani 1 1 d . . .
H6A H 0.4283 0.5553 0.4344 0.103 Uiso 1 1 calc R . .
C7A C 0.4125(3) 0.4544(2) 0.4962(3) 0.0614(10) Uani 1 1 d . . .
H7A H 0.4514 0.4311 0.4521 0.074 Uiso 1 1 calc R . .
C8A C 0.2378(3) 0.55837(17) 0.6968(3) 0.0626(12) Uani 1 1 d . . .
C9A C 0.1890(3) 0.58564(16) 0.7552(3) 0.0599(11) Uani 1 1 d . . .
C10A C 0.1303(3) 0.61871(16) 0.8240(3) 0.0566(10) Uani 1 1 d . . .
C11A C 0.1060(3) 0.58442(17) 0.9018(3) 0.0596(11) Uani 1 1 d . . .
H11A H 0.1297 0.5392 0.9096 0.071 Uiso 1 1 calc R . .
C12A C 0.0467(4) 0.61566(18) 0.9694(3) 0.0693(13) Uani 1 1 d . . .
C13A C 0.0110(5) 0.6823(2) 0.9569(3) 0.100(2) Uani 1 1 d . . .
H13A H -0.0301 0.7036 1.0018 0.120 Uiso 1 1 calc R . .
C14A C 0.0357(5) 0.7164(2) 0.8795(3) 0.097(2) Uani 1 1 d . . .
H14A H 0.0117 0.7614 0.8714 0.116 Uiso 1 1 calc R . .
C15A C 0.0957(3) 0.68561(19) 0.8129(3) 0.0641(12) Uani 1 1 d . . .
H15A H 0.1130 0.7101 0.7599 0.077 Uiso 1 1 calc R . .
C16A C 0.0224(3) 0.58105(18) 1.0491(3) 0.0694(13) Uani 1 1 d . . .
C17A C 0.0050(3) 0.55326(17) 1.1165(3) 0.0594(11) Uani 1 1 d . . .
C18A C -0.0112(2) 0.52023(16) 1.1951(3) 0.0497(8) Uani 1 1 d . . .
C19A C 0.01498(19) 0.44972(15) 1.2067(2) 0.0388(6) Uani 1 1 d . . .
H19A H 0.0444 0.4241 1.1618 0.047 Uiso 1 1 calc R . .
C20A C -0.00204(18) 0.41689(15) 1.28419(18) 0.0353(5) Uani 1 1 d . . .
C21A C -0.0438(2) 0.45539(18) 1.3495(2) 0.0484(7) Uani 1 1 d . . .
H21A H -0.0552 0.4338 1.4023 0.058 Uiso 1 1 calc R . .
C22A C -0.0688(3) 0.5258(2) 1.3369(3) 0.0649(11) Uani 1 1 d . . .
H22A H -0.0970 0.5520 1.3815 0.078 Uiso 1 1 calc R . .
C23A C -0.0537(3) 0.55742(19) 1.2625(3) 0.0630(11) Uani 1 1 d . . .
H23A H -0.0720 0.6052 1.2555 0.076 Uiso 1 1 calc R . .
C24A C 0.02391(16) 0.34093(14) 1.29622(15) 0.0284(4) Uani 1 1 d . . .
O1B O 0.55948(12) 0.23098(12) 0.54540(11) 0.0346(4) Uani 1 1 d . . .
O2B O 0.48851(11) 0.25354(10) 0.67485(11) 0.0275(3) Uani 1 1 d . . .
O3B O 0.14241(11) 0.23887(12) 1.37985(11) 0.0338(4) Uani 1 1 d . . .
O4B O 0.20507(11) 0.25588(10) 1.24371(10) 0.0276(3) Uani 1 1 d . . .
C1B C 0.55572(15) 0.25135(14) 0.60855(14) 0.0274(4) Uani 1 1 d . . .
C2B C 0.63954(15) 0.27439(13) 0.60369(14) 0.0259(4) Uani 1 1 d . . .
C3B C 0.64247(15) 0.29096(13) 0.67229(14) 0.0266(4) Uani 1 1 d . . .
H3B H 0.5912 0.2882 0.7220 0.032 Uiso 1 1 calc R . .
C4B C 0.72064(15) 0.31169(14) 0.66862(14) 0.0285(4) Uani 1 1 d . . .
C5B C 0.79586(16) 0.31512(15) 0.59492(16) 0.0320(5) Uani 1 1 d . . .
H5B H 0.8490 0.3295 0.5917 0.038 Uiso 1 1 calc R . .
C6B C 0.79319(16) 0.29763(15) 0.52640(15) 0.0317(5) Uani 1 1 d . . .
H6B H 0.8444 0.2996 0.4768 0.038 Uiso 1 1 calc R . .
C7B C 0.71551(16) 0.27729(14) 0.53065(15) 0.0284(4) Uani 1 1 d . . .
H7B H 0.7138 0.2653 0.4839 0.034 Uiso 1 1 calc R . .
C8B C 0.72290(16) 0.32864(15) 0.73946(16) 0.0326(5) Uani 1 1 d . . .
C9B C 0.72248(17) 0.34363(16) 0.79996(16) 0.0342(5) Uani 1 1 d . . .
C10B C 0.72025(17) 0.36418(16) 0.87125(16) 0.0342(5) Uani 1 1 d . . .
C11B C 0.64873(17) 0.34583(15) 0.94620(16) 0.0327(5) Uani 1 1 d . . .
H11B H 0.6023 0.3184 0.9497 0.039 Uiso 1 1 calc R . .
C12B C 0.64504(18) 0.36747(17) 1.01596(16) 0.0369(6) Uani 1 1 d . . .
C13B C 0.7133(2) 0.4084(2) 1.01000(19) 0.0530(9) Uani 1 1 d . . .
H13B H 0.7113 0.4232 1.0572 0.064 Uiso 1 1 calc R . .
C14B C 0.7830(2) 0.4273(3) 0.9367(2) 0.0614(11) Uani 1 1 d . . .
H14B H 0.8280 0.4565 0.9333 0.074 Uiso 1 1 calc R . .
C15B C 0.7887(2) 0.4044(2) 0.86698(18) 0.0479(8) Uani 1 1 d . . .
H15B H 0.8387 0.4158 0.8169 0.057 Uiso 1 1 calc R . .
C16B C 0.57199(19) 0.34844(17) 1.09265(17) 0.0384(6) Uani 1 1 d . . .
C17B C 0.51173(18) 0.33261(16) 1.15756(16) 0.0355(5) Uani 1 1 d . . .
C18B C 0.43692(17) 0.31556(14) 1.23384(15) 0.0301(5) Uani 1 1 d . . .
C19B C 0.36025(16) 0.29434(13) 1.23589(14) 0.0274(4) Uani 1 1 d . . .
H19B H 0.3581 0.2904 1.1870 0.033 Uiso 1 1 calc R . .
C20B C 0.28677(15) 0.27891(13) 1.30958(13) 0.0255(4) Uani 1 1 d . . .
C21B C 0.29040(17) 0.28379(14) 1.38191(14) 0.0285(4) Uani 1 1 d . . .
H21B H 0.2404 0.2733 1.4322 0.034 Uiso 1 1 calc R . .
C22B C 0.36710(18) 0.30404(15) 1.38014(15) 0.0319(5) Uani 1 1 d . . .
H22B H 0.3697 0.3065 1.4291 0.038 Uiso 1 1 calc R . .
C23B C 0.43993(18) 0.32068(15) 1.30639(16) 0.0335(5) Uani 1 1 d . . .
H23B H 0.4919 0.3356 1.3051 0.040 Uiso 1 1 calc R . .
C24B C 0.20514(15) 0.25623(13) 1.31141(14) 0.0266(4) Uani 1 1 d . . .
O1C O 0.47056(13) 0.10380(11) 0.57846(11) 0.0324(4) Uani 1 1 d . . .
O2C O 0.42532(11) 0.11646(9) 0.70932(10) 0.0257(3) Uani 1 1 d . . .
O3C O 0.06594(12) 0.11008(11) 1.39057(10) 0.0305(4) Uani 1 1 d . . .
O4C O 0.15096(11) 0.11824(9) 1.25608(9) 0.0255(3) Uani 1 1 d . . .
C1C C 0.46466(14) 0.08395(13) 0.64818(13) 0.0251(4) Uani 1 1 d . . .
C2C C 0.51124(14) 0.01674(13) 0.65714(13) 0.0245(4) Uani 1 1 d . . .
C3C C 0.51517(14) -0.00527(13) 0.72966(13) 0.0250(4) Uani 1 1 d . . .
H3C H 0.4856 0.0207 0.7743 0.030 Uiso 1 1 calc R . .
C4C C 0.56259(15) -0.06541(13) 0.73630(14) 0.0267(4) Uani 1 1 d . . .
C5C C 0.60725(16) -0.10248(14) 0.66958(16) 0.0313(5) Uani 1 1 d . . .
H5C H 0.6414 -0.1423 0.6732 0.038 Uiso 1 1 calc R . .
C6C C 0.60185(16) -0.08145(14) 0.59839(15) 0.0310(5) Uani 1 1 d . . .
H6C H 0.6312 -0.1075 0.5539 0.037 Uiso 1 1 calc R . .
C7C C 0.55365(15) -0.02238(14) 0.59184(14) 0.0279(4) Uani 1 1 d . . .
H7C H 0.5494 -0.0085 0.5432 0.034 Uiso 1 1 calc R . .
C8C C 0.56299(16) -0.09107(13) 0.81153(15) 0.0294(4) Uani 1 1 d . . .
C9C C 0.56093(16) -0.11489(14) 0.87511(15) 0.0296(5) Uani 1 1 d . . .
C10C C 0.55411(15) -0.14140(13) 0.95322(15) 0.0278(4) Uani 1 1 d . . .
C11C C 0.48963(16) -0.11523(14) 1.02173(15) 0.0284(4) Uani 1 1 d . . .
H11C H 0.4515 -0.0801 1.0157 0.034 Uiso 1 1 calc R . .
C12C C 0.48094(15) -0.14038(13) 1.09868(15) 0.0289(4) Uani 1 1 d . . .
C13C C 0.53865(17) -0.19092(15) 1.10787(15) 0.0344(5) Uani 1 1 d . . .
H13C H 0.5345 -0.2069 1.1598 0.041 Uiso 1 1 calc R . .
C14C C 0.60207(18) -0.21714(16) 1.03969(16) 0.0370(6) Uani 1 1 d . . .
H14C H 0.6405 -0.2520 1.0457 0.044 Uiso 1 1 calc R . .
C15C C 0.61021(17) -0.19320(14) 0.96279(16) 0.0325(5) Uani 1 1 d . . .
H15C H 0.6536 -0.2119 0.9171 0.039 Uiso 1 1 calc R . .
C16C C 0.41200(16) -0.11421(14) 1.16735(15) 0.0306(5) Uani 1 1 d . . .
C17C C 0.35251(16) -0.09211(13) 1.22280(15) 0.0292(4) Uani 1 1 d . . .
C18C C 0.27914(15) -0.06708(13) 1.28904(13) 0.0261(4) Uani 1 1 d . . .
C19C C 0.23807(14) -0.00437(12) 1.27623(13) 0.0241(4) Uani 1 1 d . . .
H19C H 0.2596 0.0227 1.2240 0.029 Uiso 1 1 calc R . .
C20C C 0.16536(14) 0.01826(12) 1.34058(13) 0.0235(4) Uani 1 1 d . . .
C21C C 0.13282(15) -0.02224(14) 1.41712(13) 0.0273(4) Uani 1 1 d . . .
H21C H 0.0825 -0.0075 1.4606 0.033 Uiso 1 1 calc R . .
C22C C 0.17418(17) -0.08408(15) 1.42959(14) 0.0325(5) Uani 1 1 d . . .
H22C H 0.1521 -0.1115 1.4817 0.039 Uiso 1 1 calc R . .
C23C C 0.24750(17) -0.10593(14) 1.36637(15) 0.0321(5) Uani 1 1 d . . .
H23C H 0.2764 -0.1475 1.3757 0.039 Uiso 1 1 calc R . .
C24C C 0.12395(14) 0.08702(13) 1.32783(13) 0.0242(4) Uani 1 1 d . . .
O1D O 0.34018(11) 0.17867(10) 0.55555(10) 0.0261(3) Uani 1 1 d . . .
O2D O 0.28083(11) 0.16328(9) 0.69168(9) 0.0249(3) Uani 1 1 d . . .
O3D O -0.07398(11) 0.18315(10) 1.38636(10) 0.0258(3) Uani 1 1 d . . .
O4D O -0.00113(10) 0.16775(10) 1.25472(9) 0.0260(3) Uani 1 1 d . . .
C1D C 0.27988(15) 0.15888(12) 0.62537(13) 0.0238(4) Uani 1 1 d . . .
C2D C 0.20023(14) 0.12728(12) 0.62936(13) 0.0237(4) Uani 1 1 d . . .
C3D C 0.13535(15) 0.09642(12) 0.70306(13) 0.0244(4) Uani 1 1 d . . .
H3D H 0.1412 0.0958 0.7510 0.029 Uiso 1 1 calc R . .
C4D C 0.06148(15) 0.06624(13) 0.70670(14) 0.0267(4) Uani 1 1 d . . .
C5D C 0.05404(16) 0.06649(14) 0.63532(15) 0.0297(5) Uani 1 1 d . . .
H5D H 0.0049 0.0447 0.6373 0.036 Uiso 1 1 calc R . .
C6D C 0.11792(16) 0.09838(15) 0.56213(15) 0.0312(5) Uani 1 1 d . . .
H6D H 0.1119 0.0994 0.5142 0.037 Uiso 1 1 calc R . .
C7D C 0.19051(15) 0.12878(14) 0.55892(14) 0.0269(4) Uani 1 1 d . . .
H7D H 0.2341 0.1508 0.5087 0.032 Uiso 1 1 calc R . .
C8D C -0.00779(16) 0.03831(14) 0.78357(15) 0.0307(5) Uani 1 1 d . . .
C9D C -0.06773(18) 0.01899(15) 0.84719(16) 0.0335(5) Uani 1 1 d . . .
C10D C -0.14182(17) 0.00043(15) 0.92399(15) 0.0321(5) Uani 1 1 d . . .
C11D C -0.14305(17) 0.01939(14) 0.99368(15) 0.0311(5) Uani 1 1 d . . .
H11D H -0.0939 0.0424 0.9904 0.037 Uiso 1 1 calc R . .
C12D C -0.21644(18) 0.00475(15) 1.06882(15) 0.0334(5) Uani 1 1 d . . .
C13D C -0.28995(18) -0.02734(17) 1.07275(17) 0.0384(6) Uani 1 1 d . . .
H13D H -0.3403 -0.0365 1.1229 0.046 Uiso 1 1 calc R . .
C14D C -0.28857(19) -0.04556(18) 1.00308(17) 0.0403(6) Uani 1 1 d . . .
H14D H -0.3385 -0.0667 1.0058 0.048 Uiso 1 1 calc R . .
C15D C -0.21505(18) -0.03330(17) 0.92928(16) 0.0377(6) Uani 1 1 d . . .
H15D H -0.2143 -0.0477 0.8824 0.045 Uiso 1 1 calc R . .
C16D C -0.21702(17) 0.02529(15) 1.13959(15) 0.0329(5) Uani 1 1 d . . .
C17D C -0.21762(17) 0.04460(14) 1.19828(16) 0.0320(5) Uani 1 1 d . . .
C18D C -0.21926(16) 0.07091(13) 1.26739(14) 0.0277(4) Uani 1 1 d . . .
C19D C -0.14586(15) 0.10235(13) 1.26188(13) 0.0257(4) Uani 1 1 d . . .
H19D H -0.0939 0.1050 1.2128 0.031 Uiso 1 1 calc R . .
C20D C -0.14792(15) 0.13009(12) 1.32802(13) 0.0245(4) Uani 1 1 d . . .
C21D C -0.22526(16) 0.12686(14) 1.39985(14) 0.0283(4) Uani 1 1 d . . .
H21D H -0.2274 0.1463 1.4448 0.034 Uiso 1 1 calc R . .
C22D C -0.29851(17) 0.09533(16) 1.40546(15) 0.0343(5) Uani 1 1 d . . .
H22D H -0.3505 0.0928 1.4544 0.041 Uiso 1 1 calc R . .
C23D C -0.29613(16) 0.06740(15) 1.33975(15) 0.0321(5) Uani 1 1 d . . .
H23D H -0.3465 0.0459 1.3438 0.038 Uiso 1 1 calc R . .
C24D C -0.06824(14) 0.16254(13) 1.32270(13) 0.0241(4) Uani 1 1 d . . .
O1L O 0.52086(12) 0.19443(12) 0.41440(11) 0.0345(4) Uani 1 1 d D . .
N1L N 0.62453(17) 0.22902(14) 0.28833(14) 0.0423(6) Uani 1 1 d D . .
C1L C 0.58313(18) 0.23183(16) 0.36741(15) 0.0374(6) Uani 1 1 d D . .
H1L H 0.6038 0.2655 0.3885 0.045 Uiso 1 1 calc R . .
C2L C 0.7036(4) 0.2690(3) 0.2386(4) 0.0890(15) Uiso 1 1 d D . .
H2L1 H 0.7273 0.2840 0.2727 0.134 Uiso 1 1 calc R . .
H2L2 H 0.6928 0.3118 0.2084 0.134 Uiso 1 1 calc R . .
H2L3 H 0.7449 0.2386 0.2007 0.134 Uiso 1 1 calc R . .
C3L C 0.59902(18) 0.17878(16) 0.25116(15) 0.0351(5) Uani 1 1 d D . .
H3L1 H 0.5521 0.1473 0.2930 0.053 Uiso 1 1 calc R . .
H3L2 H 0.6481 0.1495 0.2212 0.053 Uiso 1 1 calc R . .
H3L3 H 0.5795 0.2054 0.2140 0.053 Uiso 1 1 calc R . .
O2L O 0.30027(14) 0.22695(11) 0.82215(11) 0.0374(4) Uani 1 1 d . . .
N2L N 0.15448(18) 0.20460(15) 0.87179(16) 0.0473(6) Uani 1 1 d . . .
C4L C 0.2313(2) 0.19460(17) 0.87002(18) 0.0454(7) Uani 1 1 d . . .
H4L H 0.2336 0.1586 0.9099 0.054 Uiso 1 1 calc R . .
C5L C 0.1424(2) 0.25686(19) 0.8138(2) 0.0466(7) Uani 1 1 d . . .
H5L1 H 0.1976 0.2811 0.7760 0.070 Uiso 1 1 calc R . .
H5L2 H 0.1012 0.2927 0.8421 0.070 Uiso 1 1 calc R . .
H5L3 H 0.1202 0.2323 0.7839 0.070 Uiso 1 1 calc R . .
C6L C 0.0802(3) 0.1583(2) 0.9271(3) 0.0700(12) Uani 1 1 d . . .
H6L1 H 0.0727 0.1212 0.8986 0.105 Uiso 1 1 calc R . .
H6L2 H 0.0285 0.1874 0.9474 0.105 Uiso 1 1 calc R . .
H6L3 H 0.0895 0.1351 0.9725 0.105 Uiso 1 1 calc R . .
O3L O -0.02938(12) 0.20948(12) 1.52093(10) 0.0339(4) Uani 1 1 d . . .
N3L N -0.03073(16) 0.23701(14) 1.63512(13) 0.0356(5) Uani 1 1 d . . .
C7L C 0.00258(18) 0.24121(15) 1.55520(14) 0.0328(5) Uani 1 1 d . . .
H7L H 0.0534 0.2699 1.5228 0.039 Uiso 1 1 calc R . .
C8L C -0.1061(2) 0.19166(19) 1.68858(15) 0.0419(7) Uani 1 1 d . . .
H8L1 H -0.1270 0.1692 1.6564 0.063 Uiso 1 1 calc R . .
H8L2 H -0.1513 0.2212 1.7241 0.063 Uiso 1 1 calc R . .
H8L3 H -0.0907 0.1541 1.7213 0.063 Uiso 1 1 calc R . .
C9L C 0.0110(3) 0.2746(2) 1.6719(2) 0.0558(9) Uani 1 1 d . . .
H9L1 H 0.0603 0.3034 1.6294 0.084 Uiso 1 1 calc R . .
H9L2 H 0.0308 0.2393 1.7030 0.084 Uiso 1 1 calc R . .
H9L3 H -0.0302 0.3064 1.7078 0.084 Uiso 1 1 calc R . .
O4L O 0.16984(13) 0.22114(11) 1.10498(10) 0.0345(4) Uani 1 1 d D . .
N4L N 0.1962(4) 0.3363(4) 1.0343(4) 0.1148(18) Uiso 1 1 d D . .
C10L C 0.1666(4) 0.2675(3) 1.0538(3) 0.0914(17) Uani 1 1 d D . .
H10L H 0.1397 0.2532 1.0239 0.110 Uiso 1 1 calc R . .
C11L C 0.1800(9) 0.3865(7) 0.9737(7) 0.199(5) Uiso 1 1 d D . .
H11E H 0.1299 0.3688 0.9703 0.298 Uiso 1 1 calc R . .
H11F H 0.2306 0.3887 0.9207 0.298 Uiso 1 1 calc R . .
H11G H 0.1689 0.4348 0.9903 0.298 Uiso 1 1 calc R . .
C12L C 0.2562(5) 0.3545(4) 1.0539(4) 0.112(2) Uiso 1 1 d D . .
H12A H 0.2702 0.4062 1.0367 0.169 Uiso 1 1 calc R . .
H12B H 0.3080 0.3268 1.0268 0.169 Uiso 1 1 calc R . .
H12C H 0.2347 0.3439 1.1125 0.169 Uiso 1 1 calc R . .

loop_
_atom_site_aniso_label
_atom_site_aniso_U_11
_atom_site_aniso_U_22
_atom_site_aniso_U_33
_atom_site_aniso_U_23
_atom_site_aniso_U_13
_atom_site_aniso_U_12
Cu1 0.02403(15) 0.03647(17) 0.01649(14) -0.00285(10) -0.00918(11) 0.00290(11)
Cu2 0.02245(14) 0.02386(14) 0.01774(13) -0.00355(9) -0.00930(10) 0.00479(10)
Cu3 0.02236(14) 0.03790(17) 0.01556(13) -0.00693(10) -0.00829(10) 0.00717(11)
Cu4 0.02224(14) 0.02784(15) 0.01473(13) -0.00312(9) -0.00863(10) 0.00674(10)
O1A 0.0382(10) 0.0370(10) 0.0292(8) 0.0034(7) -0.0189(8) -0.0033(8)
O2A 0.0319(8) 0.0263(8) 0.0333(9) 0.0005(6) -0.0160(7) 0.0050(6)
O3A 0.0322(9) 0.0381(10) 0.0284(8) -0.0109(7) -0.0127(7) 0.0056(7)
O4A 0.0387(9) 0.0314(9) 0.0273(8) -0.0071(6) -0.0188(7) 0.0135(7)
C1A 0.0332(11) 0.0286(11) 0.0372(12) 0.0033(9) -0.0236(10) -0.0010(9)
C2A 0.0531(16) 0.0279(12) 0.0548(17) 0.0063(11) -0.0397(15) -0.0013(11)
C3A 0.0406(14) 0.0269(12) 0.070(2) 0.0028(12) -0.0354(15) 0.0021(10)
C4A 0.066(2) 0.0268(13) 0.097(3) -0.0001(15) -0.059(2) 0.0070(13)
C5A 0.126(4) 0.0294(16) 0.101(4) 0.009(2) -0.075(3) 0.009(2)
C6A 0.145(5) 0.041(2) 0.083(3) 0.020(2) -0.068(4) -0.008(3)
C7A 0.093(3) 0.0410(17) 0.059(2) 0.0118(15) -0.046(2) -0.0087(18)
C8A 0.065(2) 0.0234(13) 0.130(4) -0.0091(18) -0.072(3) 0.0108(14)
C9A 0.059(2) 0.0231(13) 0.129(4) -0.0143(17) -0.070(2) 0.0114(13)
C10A 0.071(2) 0.0258(13) 0.114(3) -0.0138(16) -0.077(2) 0.0113(13)
C11A 0.075(2) 0.0233(12) 0.121(3) -0.0051(16) -0.080(3) 0.0066(14)
C12A 0.123(4) 0.0300(15) 0.114(3) -0.0150(18) -0.104(3) 0.0210(19)
C13A 0.213(7) 0.051(2) 0.096(3) -0.033(2) -0.122(5) 0.066(3)
C14A 0.207(7) 0.046(2) 0.103(4) -0.034(2) -0.125(4) 0.065(3)
C15A 0.109(3) 0.0350(16) 0.098(3) -0.0229(17) -0.087(3) 0.0283(18)
C16A 0.114(4) 0.0299(15) 0.117(4) -0.0057(18) -0.099(3) 0.0132(18)
C17A 0.080(2) 0.0276(13) 0.109(3) -0.0076(16) -0.078(3) 0.0107(15)
C18A 0.0556(18) 0.0294(13) 0.089(3) -0.0108(14) -0.0540(19) 0.0075(12)
C19A 0.0410(14) 0.0301(12) 0.0585(17) -0.0099(11) -0.0337(13) 0.0084(10)
C20A 0.0342(12) 0.0306(12) 0.0488(15) -0.0139(10) -0.0238(11) 0.0091(9)
C21A 0.0536(18) 0.0391(16) 0.0574(19) -0.0217(14) -0.0263(16) 0.0114(13)
C22A 0.079(3) 0.0399(18) 0.086(3) -0.0358(19) -0.041(2) 0.0206(18)
C23A 0.072(2) 0.0307(15) 0.113(4) -0.0270(19) -0.061(3) 0.0174(15)
C24A 0.0270(10) 0.0317(11) 0.0308(11) -0.0096(9) -0.0158(9) 0.0075(8)
O1B 0.0241(8) 0.0561(12) 0.0252(8) -0.0105(8) -0.0113(7) 0.0026(8)
O2B 0.0205(7) 0.0334(9) 0.0282(8) -0.0070(6) -0.0099(6) 0.0013(6)
O3B 0.0230(8) 0.0575(12) 0.0215(8) -0.0064(7) -0.0104(6) 0.0012(8)
O4B 0.0283(8) 0.0356(9) 0.0225(7) -0.0005(6) -0.0155(6) 0.0003(7)
C1B 0.0257(10) 0.0310(11) 0.0261(10) -0.0036(8) -0.0128(8) 0.0057(8)
C2B 0.0236(9) 0.0288(11) 0.0244(10) -0.0018(8) -0.0110(8) 0.0050(8)
C3B 0.0243(10) 0.0299(11) 0.0244(10) -0.0023(8) -0.0107(8) 0.0032(8)
C4B 0.0265(10) 0.0310(11) 0.0270(10) -0.0017(8) -0.0120(9) 0.0032(8)
C5B 0.0238(10) 0.0375(13) 0.0335(12) -0.0031(9) -0.0129(9) 0.0047(9)
C6B 0.0229(10) 0.0396(13) 0.0256(10) -0.0012(9) -0.0062(8) 0.0048(9)
C7B 0.0269(10) 0.0319(11) 0.0239(10) -0.0019(8) -0.0103(8) 0.0060(9)
C8B 0.0275(11) 0.0392(13) 0.0313(11) -0.0032(9) -0.0142(9) 0.0028(9)
C9B 0.0285(11) 0.0413(14) 0.0314(12) -0.0015(10) -0.0132(9) -0.0002(10)
C10B 0.0307(11) 0.0426(14) 0.0307(12) -0.0014(10) -0.0160(10) -0.0006(10)
C11B 0.0305(11) 0.0370(13) 0.0312(11) -0.0004(9) -0.0155(10) -0.0026(9)
C12B 0.0356(13) 0.0457(15) 0.0287(11) 0.0020(10) -0.0152(10) -0.0070(11)
C13B 0.0490(17) 0.081(2) 0.0318(13) -0.0027(14) -0.0199(13) -0.0248(17)
C14B 0.0475(17) 0.102(3) 0.0354(15) -0.0010(16) -0.0189(14) -0.035(2)
C15B 0.0326(13) 0.080(2) 0.0307(13) -0.0014(13) -0.0142(11) -0.0134(14)
C16B 0.0385(13) 0.0436(15) 0.0327(12) -0.0004(10) -0.0167(11) -0.0061(11)
C17B 0.0364(13) 0.0407(14) 0.0306(12) -0.0010(10) -0.0169(10) -0.0043(10)
C18B 0.0327(11) 0.0307(11) 0.0272(11) -0.0010(8) -0.0145(9) -0.0011(9)
C19B 0.0319(11) 0.0292(11) 0.0228(10) -0.0019(8) -0.0145(9) 0.0025(9)
C20B 0.0300(10) 0.0278(10) 0.0210(9) -0.0026(7) -0.0141(8) 0.0048(8)
C21B 0.0339(11) 0.0312(11) 0.0224(10) -0.0037(8) -0.0151(9) 0.0055(9)
C22B 0.0379(12) 0.0377(13) 0.0249(10) -0.0056(9) -0.0182(10) 0.0018(10)
C23B 0.0353(12) 0.0391(13) 0.0290(11) -0.0041(9) -0.0171(10) -0.0019(10)
C24B 0.0276(10) 0.0316(11) 0.0237(10) -0.0054(8) -0.0144(8) 0.0081(8)
O1C 0.0372(9) 0.0379(10) 0.0251(8) -0.0066(7) -0.0169(7) 0.0108(7)
O2C 0.0293(8) 0.0264(8) 0.0219(7) -0.0061(6) -0.0119(6) 0.0079(6)
O3C 0.0291(8) 0.0394(10) 0.0209(7) -0.0054(6) -0.0100(6) 0.0121(7)
O4C 0.0273(7) 0.0279(8) 0.0182(7) -0.0016(6) -0.0086(6) 0.0074(6)
C1C 0.0237(9) 0.0300(11) 0.0228(9) -0.0063(8) -0.0113(8) 0.0048(8)
C2C 0.0232(9) 0.0279(10) 0.0239(9) -0.0064(8) -0.0117(8) 0.0054(8)
C3C 0.0243(9) 0.0282(10) 0.0235(9) -0.0089(8) -0.0106(8) 0.0055(8)
C4C 0.0262(10) 0.0279(10) 0.0291(10) -0.0067(8) -0.0152(8) 0.0074(8)
C5C 0.0297(11) 0.0306(12) 0.0359(12) -0.0118(9) -0.0157(10) 0.0113(9)
C6C 0.0302(11) 0.0336(12) 0.0280(11) -0.0131(9) -0.0103(9) 0.0076(9)
C7C 0.0266(10) 0.0348(12) 0.0217(9) -0.0087(8) -0.0094(8) 0.0044(9)
C8C 0.0294(11) 0.0285(11) 0.0338(11) -0.0080(9) -0.0170(9) 0.0077(8)
C9C 0.0300(11) 0.0303(11) 0.0323(11) -0.0075(9) -0.0173(9) 0.0078(9)
C10C 0.0279(10) 0.0273(11) 0.0298(11) -0.0044(8) -0.0145(9) 0.0044(8)
C11C 0.0264(10) 0.0284(11) 0.0306(11) -0.0040(8) -0.0134(9) 0.0053(8)
C12C 0.0247(10) 0.0266(11) 0.0303(11) -0.0014(8) -0.0092(9) 0.0044(8)
C13C 0.0314(11) 0.0361(13) 0.0277(11) 0.0031(9) -0.0093(9) 0.0083(10)
C14C 0.0349(12) 0.0370(13) 0.0350(12) 0.0000(10) -0.0149(10) 0.0149(10)
C15C 0.0334(12) 0.0322(12) 0.0303(11) -0.0066(9) -0.0131(9) 0.0098(9)
C16C 0.0278(10) 0.0298(11) 0.0299(11) 0.0001(9) -0.0110(9) 0.0048(9)
C17C 0.0276(10) 0.0287(11) 0.0292(11) 0.0011(8) -0.0128(9) 0.0041(8)
C18C 0.0247(9) 0.0281(10) 0.0234(9) 0.0003(8) -0.0104(8) 0.0034(8)
C19C 0.0239(9) 0.0289(10) 0.0186(8) -0.0008(7) -0.0100(7) 0.0038(8)
C20C 0.0227(9) 0.0290(10) 0.0206(9) -0.0020(7) -0.0118(8) 0.0030(8)
C21C 0.0249(10) 0.0359(12) 0.0193(9) -0.0002(8) -0.0094(8) 0.0011(8)
C22C 0.0337(12) 0.0368(13) 0.0226(10) 0.0057(9) -0.0116(9) 0.0010(10)
C23C 0.0318(11) 0.0325(12) 0.0294(11) 0.0042(9) -0.0144(9) 0.0059(9)
C24C 0.0224(9) 0.0305(11) 0.0194(9) -0.0020(7) -0.0102(7) 0.0055(8)
O1D 0.0227(7) 0.0352(9) 0.0197(7) -0.0037(6) -0.0091(6) 0.0018(6)
O2D 0.0246(7) 0.0324(8) 0.0188(7) -0.0035(6) -0.0106(6) 0.0000(6)
O3D 0.0223(7) 0.0362(9) 0.0195(7) -0.0050(6) -0.0102(6) 0.0050(6)
O4D 0.0203(7) 0.0379(9) 0.0183(7) -0.0033(6) -0.0078(6) 0.0014(6)
C1D 0.0250(9) 0.0264(10) 0.0215(9) -0.0039(7) -0.0120(8) 0.0052(8)
C2D 0.0254(9) 0.0250(10) 0.0214(9) -0.0041(7) -0.0113(8) 0.0060(8)
C3D 0.0268(10) 0.0261(10) 0.0210(9) -0.0033(7) -0.0117(8) 0.0035(8)
C4D 0.0269(10) 0.0271(10) 0.0259(10) -0.0037(8) -0.0122(8) 0.0046(8)
C5D 0.0281(10) 0.0337(12) 0.0304(11) -0.0084(9) -0.0152(9) 0.0040(9)
C6D 0.0297(11) 0.0425(14) 0.0258(10) -0.0073(9) -0.0158(9) 0.0043(10)
C7D 0.0266(10) 0.0336(11) 0.0213(9) -0.0054(8) -0.0117(8) 0.0060(8)
C8D 0.0304(11) 0.0326(12) 0.0300(11) -0.0035(9) -0.0148(9) 0.0003(9)
C9D 0.0356(12) 0.0362(13) 0.0302(11) -0.0028(9) -0.0165(10) -0.0019(10)
C10D 0.0303(11) 0.0366(13) 0.0269(11) -0.0027(9) -0.0111(9) -0.0025(9)
C11D 0.0299(11) 0.0344(12) 0.0278(11) -0.0040(9) -0.0119(9) -0.0033(9)
C12D 0.0347(12) 0.0373(13) 0.0277(11) -0.0054(9) -0.0132(10) -0.0029(10)
C13D 0.0330(12) 0.0469(15) 0.0303(12) -0.0056(10) -0.0093(10) -0.0074(11)
C14D 0.0338(13) 0.0507(16) 0.0354(13) -0.0051(11) -0.0141(11) -0.0101(11)
C15D 0.0369(13) 0.0472(15) 0.0289(11) -0.0044(10) -0.0145(10) -0.0081(11)
C16D 0.0322(11) 0.0360(13) 0.0295(11) -0.0061(9) -0.0127(9) -0.0001(9)
C17D 0.0311(11) 0.0337(12) 0.0316(11) -0.0041(9) -0.0147(9) 0.0006(9)
C18D 0.0300(11) 0.0278(11) 0.0251(10) -0.0022(8) -0.0129(9) 0.0019(8)
C19D 0.0260(10) 0.0287(11) 0.0205(9) -0.0025(7) -0.0096(8) 0.0045(8)
C20D 0.0266(10) 0.0265(10) 0.0204(9) -0.0021(7) -0.0114(8) 0.0057(8)
C21D 0.0273(10) 0.0338(12) 0.0213(9) -0.0030(8) -0.0092(8) 0.0030(9)
C22D 0.0277(11) 0.0454(15) 0.0240(10) -0.0026(9) -0.0072(9) -0.0017(10)
C23D 0.0284(11) 0.0374(13) 0.0277(11) -0.0007(9) -0.0110(9) -0.0043(9)
C24D 0.0242(9) 0.0286(10) 0.0197(9) -0.0016(7) -0.0111(8) 0.0062(8)
O1L 0.0309(9) 0.0491(11) 0.0206(8) -0.0059(7) -0.0087(7) -0.0004(8)
N1L 0.0418(12) 0.0411(13) 0.0270(10) -0.0101(9) 0.0012(9) -0.0084(10)
C1L 0.0369(13) 0.0410(14) 0.0246(11) -0.0133(9) -0.0033(10) -0.0009(10)
C3L 0.0375(13) 0.0429(14) 0.0221(10) -0.0067(9) -0.0106(9) 0.0022(11)
O2L 0.0484(11) 0.0373(10) 0.0237(8) -0.0100(7) -0.0133(8) 0.0121(8)
N2L 0.0467(14) 0.0374(13) 0.0410(13) -0.0068(10) -0.0055(11) 0.0058(11)
C4L 0.0586(19) 0.0387(15) 0.0312(13) -0.0060(11) -0.0145(13) 0.0136(13)
C5L 0.0411(15) 0.0450(16) 0.0477(16) -0.0114(13) -0.0142(13) 0.0083(12)
C6L 0.062(2) 0.062(2) 0.053(2) -0.0091(18) 0.0030(18) 0.0017(19)
O3L 0.0304(8) 0.0552(12) 0.0167(7) -0.0101(7) -0.0101(6) 0.0066(8)
N3L 0.0432(12) 0.0459(13) 0.0216(9) -0.0112(8) -0.0173(9) 0.0119(10)
C7L 0.0367(12) 0.0422(14) 0.0194(9) -0.0083(9) -0.0126(9) 0.0126(10)
C8L 0.0426(15) 0.0615(19) 0.0191(10) -0.0097(11) -0.0118(10) 0.0141(13)
C9L 0.074(2) 0.069(2) 0.0341(14) -0.0206(14) -0.0293(16) 0.0039(18)
O4L 0.0383(9) 0.0404(10) 0.0185(7) -0.0017(7) -0.0089(7) 0.0124(8)
C10L 0.119(5) 0.089(4) 0.064(3) -0.012(3) -0.039(3) 0.001(3)

loop_
_atom_type_symbol
_atom_type_description
_atom_type_scat_dispersion_real
_atom_type_scat_dispersion_imag
_atom_type_scat_source
C C 0.0033 0.0016 'International Tables Vol C Tables 4.2.6.8 and 6.1.1.4'
H H 0.0000 0.0000 'International Tables Vol C Tables 4.2.6.8 and 6.1.1.4'
N N 0.0061 0.0033 'International Tables Vol C Tables 4.2.6.8 and 6.1.1.4'
O O 0.0106 0.0060 'International Tables Vol C Tables 4.2.6.8 and 6.1.1.4'
Cu Cu 0.3201 1.2651 'International Tables Vol C Tables 4.2.6.8 and 6.1.1.4'

loop_
_geom_angle_atom_site_label_1
_geom_angle_atom_site_label_2
_geom_angle_atom_site_label_3
_geom_angle
_geom_angle_site_symmetry_1
_geom_angle_site_symmetry_3
_geom_angle_publ_flag
O1D Cu1 O1C 91.06(9) . . ?
O1D Cu1 O1B 169.41(7) . . ?
O1C Cu1 O1B 88.14(9) . . ?
O1D Cu1 O1A 90.48(8) . . ?
O1C Cu1 O1A 166.96(8) . . ?
O1B Cu1 O1A 87.97(9) . . ?
O1D Cu1 O1L 96.55(8) . . ?
O1C Cu1 O1L 96.67(9) . . ?
O1B Cu1 O1L 94.03(8) . . ?
O1A Cu1 O1L 96.01(9) . . ?
O1D Cu1 Cu2 84.56(6) . . ?
O1C Cu1 Cu2 81.25(6) . . ?
O1B Cu1 Cu2 84.89(6) . . ?
O1A Cu1 Cu2 86.01(7) . . ?
O1L Cu1 Cu2 177.68(6) . . ?
O2C Cu2 O2A 169.23(7) . . ?
O2C Cu2 O2D 90.43(8) . . ?
O2A Cu2 O2D 91.22(8) . . ?
O2C Cu2 O2B 87.02(8) . . ?
O2A Cu2 O2B 89.10(8) . . ?
O2D Cu2 O2B 167.57(7) . . ?
O2C Cu2 O2L 100.26(8) . . ?
O2A Cu2 O2L 90.28(8) . . ?
O2D Cu2 O2L 93.01(8) . . ?
O2B Cu2 O2L 99.42(9) . . ?
O2C Cu2 Cu1 87.18(6) . . ?
O2A Cu2 Cu1 82.43(7) . . ?
O2D Cu2 Cu1 83.70(6) . . ?
O2B Cu2 Cu1 84.03(6) . . ?
O2L Cu2 Cu1 171.91(6) . . ?
O3D Cu3 O3B 169.69(7) . . ?
O3D Cu3 O3C 90.11(8) . . ?
O3B Cu3 O3C 88.19(9) . . ?
O3D Cu3 O3A 89.75(8) . . ?
O3B Cu3 O3A 89.43(9) . . ?
O3C Cu3 O3A 165.91(7) . . ?
O3D Cu3 O3L 97.47(8) . . ?
O3B Cu3 O3L 92.84(8) . . ?
O3C Cu3 O3L 97.59(8) . . ?
O3A Cu3 O3L 96.39(9) . . ?
O3D Cu3 Cu4 85.19(6) . . ?
O3B Cu3 Cu4 84.50(6) . . ?
O3C Cu3 Cu4 81.54(6) . . ?
O3A Cu3 Cu4 84.41(6) . . ?
O3L Cu3 Cu4 177.21(5) . . ?
O4C Cu4 O4A 170.90(7) . . ?
O4C Cu4 O4D 90.69(8) . . ?
O4A Cu4 O4D 91.26(8) . . ?
O4C Cu4 O4B 87.62(8) . . ?
O4A Cu4 O4B 88.57(8) . . ?
O4D Cu4 O4B 167.58(7) . . ?
O4C Cu4 O4L 96.80(8) . . ?
O4A Cu4 O4L 91.80(8) . . ?
O4D Cu4 O4L 96.63(8) . . ?
O4B Cu4 O4L 95.79(8) . . ?
O4C Cu4 Cu3 86.99(6) . . ?
O4A Cu4 Cu3 84.41(6) . . ?
O4D Cu4 Cu3 83.45(6) . . ?
O4B Cu4 Cu3 84.17(6) . . ?
O4L Cu4 Cu3 176.21(5) . . ?
C1A O1A Cu1 119.49(16) . . ?
C1A O2A Cu2 123.36(18) . . ?
C24A O3A Cu3 121.49(17) . . ?
C24A O4A Cu4 122.85(17) . . ?
O2A C1A O1A 126.1(2) . . ?
O2A C1A C2A 116.6(3) . . ?
O1A C1A C2A 117.3(2) . . ?
C3A C2A C7A 121.5(3) . . ?
C3A C2A C1A 119.4(3) . . ?
C7A C2A C1A 119.0(3) . . ?
C2A C3A C4A 119.9(3) . . ?
C3A C4A C5A 118.5(4) . . ?
C3A C4A C8A 119.2(4) . . ?
C5A C4A C8A 122.4(3) . . ?
C6A C5A C4A 120.9(4) . . ?
C5A C6A C7A 121.6(4) . . ?
C6A C7A C2A 117.6(5) . . ?
C9A C8A C4A 178.2(4) . . ?
C8A C9A C10A 179.1(4) . . ?
C11A C10A C15A 119.3(4) . . ?
C11A C10A C9A 120.7(3) . . ?
C15A C10A C9A 119.9(4) . . ?
C10A C11A C12A 121.0(3) . . ?
C11A C12A C13A 118.9(4) . . ?
C11A C12A C16A 121.1(3) . . ?
C13A C12A C16A 120.0(5) . . ?
C14A C13A C12A 119.9(5) . . ?
C13A C14A C15A 120.8(4) . . ?
C14A C15A C10A 120.1(4) . . ?
C17A C16A C12A 177.1(4) . . ?
C16A C17A C18A 177.1(4) . . ?
C19A C18A C23A 118.8(4) . . ?
C19A C18A C17A 120.3(3) . . ?
C23A C18A C17A 120.9(3) . . ?
C20A C19A C18A 120.3(3) . . ?
C21A C20A C19A 119.4(3) . . ?
C21A C20A C24A 120.7(3) . . ?
C19A C20A C24A 119.8(2) . . ?
C20A C21A C22A 119.6(4) . . ?
C23A C22A C21A 121.2(4) . . ?
C22A C23A C18A 120.6(3) . . ?
O3A C24A O4A 125.6(2) . . ?
O3A C24A C20A 117.3(2) . . ?
O4A C24A C20A 117.1(2) . . ?
C1B O1B Cu1 121.41(16) . . ?
C1B O2B Cu2 121.61(16) . . ?
C24B O3B Cu3 122.46(16) . . ?
C24B O4B Cu4 121.40(16) . . ?
O2B C1B O1B 126.3(2) . . ?
O2B C1B C2B 117.5(2) . . ?
O1B C1B C2B 116.3(2) . . ?
C3B C2B C7B 119.7(2) . . ?
C3B C2B C1B 120.0(2) . . ?
C7B C2B C1B 120.3(2) . . ?
C2B C3B C4B 120.4(2) . . ?
C5B C4B C3B 119.2(2) . . ?
C5B C4B C8B 120.9(2) . . ?
C3B C4B C8B 120.0(2) . . ?
C6B C5B C4B 120.5(2) . . ?
C7B C6B C5B 119.9(2) . . ?
C6B C7B C2B 120.3(2) . . ?
C9B C8B C4B 178.2(3) . . ?
C8B C9B C10B 177.6(3) . . ?
C11B C10B C15B 119.1(3) . . ?
C11B C10B C9B 120.2(2) . . ?
C15B C10B C9B 120.6(2) . . ?
C12B C11B C10B 120.6(2) . . ?
C13B C12B C11B 119.3(3) . . ?
C13B C12B C16B 120.2(3) . . ?
C11B C12B C16B 120.5(3) . . ?
C14B C13B C12B 120.5(3) . . ?
C13B C14B C15B 120.9(3) . . ?
C14B C15B C10B 119.6(3) . . ?
C17B C16B C12B 178.8(3) . . ?
C16B C17B C18B 177.2(3) . . ?
C19B C18B C23B 119.7(2) . . ?
C19B C18B C17B 119.7(2) . . ?
C23B C18B C17B 120.7(2) . . ?
C20B C19B C18B 120.2(2) . . ?
C19B C20B C21B 119.8(2) . . ?
C19B C20B C24B 119.9(2) . . ?
C21B C20B C24B 120.2(2) . . ?
C22B C21B C20B 120.2(2) . . ?
C23B C22B C21B 119.8(2) . . ?
C22B C23B C18B 120.3(2) . . ?
O3B C24B O4B 125.9(2) . . ?
O3B C24B C20B 117.0(2) . . ?
O4B C24B C20B 117.1(2) . . ?
C1C O1C Cu1 123.45(17) . . ?
C1C O2C Cu2 118.46(15) . . ?
C24C O3C Cu3 123.62(16) . . ?
C24C O4C Cu4 119.55(15) . . ?
O2C C1C O1C 126.0(2) . . ?
O2C C1C C2C 117.9(2) . . ?
O1C C1C C2C 116.1(2) . . ?
C3C C2C C7C 119.9(2) . . ?
C3C C2C C1C 120.0(2) . . ?
C7C C2C C1C 120.0(2) . . ?
C4C C3C C2C 119.9(2) . . ?
C3C C4C C5C 119.6(2) . . ?
C3C C4C C8C 120.5(2) . . ?
C5C C4C C8C 119.9(2) . . ?
C6C C5C C4C 120.4(2) . . ?
C5C C6C C7C 120.3(2) . . ?
C6C C7C C2C 119.9(2) . . ?
C9C C8C C4C 177.2(3) . . ?
C8C C9C C10C 176.9(3) . . ?
C15C C10C C11C 119.2(2) . . ?
C15C C10C C9C 121.5(2) . . ?
C11C C10C C9C 119.3(2) . . ?
C12C C11C C10C 120.7(2) . . ?
C11C C12C C13C 120.0(2) . . ?
C11C C12C C16C 118.8(2) . . ?
C13C C12C C16C 121.2(2) . . ?
C14C C13C C12C 119.0(2) . . ?
C13C C14C C15C 121.3(2) . . ?
C14C C15C C10C 119.8(2) . . ?
C17C C16C C12C 177.2(3) . . ?
C16C C17C C18C 178.1(3) . . ?
C23C C18C C19C 119.6(2) . . ?
C23C C18C C17C 120.1(2) . . ?
C19C C18C C17C 120.3(2) . . ?
C20C C19C C18C 119.8(2) . . ?
C19C C20C C21C 120.1(2) . . ?
C19C C20C C24C 119.78(19) . . ?
C21C C20C C24C 120.1(2) . . ?
C22C C21C C20C 119.9(2) . . ?
C23C C22C C21C 120.3(2) . . ?
C22C C23C C18C 120.3(2) . . ?
O4C C24C O3C 125.6(2) . . ?
O4C C24C C20C 117.5(2) . . ?
O3C C24C C20C 116.82(19) . . ?
C1D O1D Cu1 121.09(15) . . ?
C1D O2D Cu2 121.64(15) . . ?
C24D O3D Cu3 121.06(15) . . ?
C24D O4D Cu4 122.59(15) . . ?
O1D C1D O2D 126.0(2) . . ?
O1D C1D C2D 116.56(19) . . ?
O2D C1D C2D 117.4(2) . . ?
C3D C2D C7D 119.6(2) . . ?
C3D C2D C1D 120.1(2) . . ?
C7D C2D C1D 120.4(2) . . ?
C2D C3D C4D 120.1(2) . . ?
C3D C4D C5D 119.5(2) . . ?
C3D C4D C8D 119.9(2) . . ?
C5D C4D C8D 120.5(2) . . ?
C6D C5D C4D 120.4(2) . . ?
C7D C6D C5D 119.9(2) . . ?
C6D C7D C2D 120.5(2) . . ?
C9D C8D C4D 176.0(3) . . ?
C8D C9D C10D 176.3(3) . . ?
C11D C10D C15D 119.3(2) . . ?
C11D C10D C9D 119.7(2) . . ?
C15D C10D C9D 120.9(2) . . ?
C10D C11D C12D 120.6(2) . . ?
C13D C12D C11D 119.3(2) . . ?
C13D C12D C16D 120.7(2) . . ?
C11D C12D C16D 119.9(2) . . ?
C14D C13D C12D 119.8(2) . . ?
C13D C14D C15D 120.9(3) . . ?
C14D C15D C10D 120.0(3) . . ?
C17D C16D C12D 178.1(3) . . ?
C16D C17D C18D 177.4(3) . . ?
C19D C18D C23D 119.7(2) . . ?
C19D C18D C17D 120.2(2) . . ?
C23D C18D C17D 120.0(2) . . ?
C18D C19D C20D 120.4(2) . . ?
C19D C20D C21D 119.4(2) . . ?
C19D C20D C24D 120.4(2) . . ?
C21D C20D C24D 120.2(2) . . ?
C22D C21D C20D 120.2(2) . . ?
C21D C22D C23D 120.2(2) . . ?
C22D C23D C18D 120.0(2) . . ?
O3D C24D O4D 125.7(2) . . ?
O3D C24D C20D 116.8(2) . . ?
O4D C24D C20D 117.5(2) . . ?
C1L O1L Cu1 122.86(18) . . ?
C1L N1L C2L 120.7(3) . . ?
C1L N1L C3L 121.8(2) . . ?
C2L N1L C3L 117.0(3) . . ?
O1L C1L N1L 124.5(3) . . ?
C4L O2L Cu2 125.1(2) . . ?
C4L N2L C5L 121.9(3) . . ?
C4L N2L C6L 121.6(3) . . ?
C5L N2L C6L 116.3(3) . . ?
O2L C4L N2L 127.5(3) . . ?
C7L O3L Cu3 123.04(18) . . ?
C7L N3L C8L 121.4(2) . . ?
C7L N3L C9L 120.7(3) . . ?
C8L N3L C9L 117.8(2) . . ?
O3L C7L N3L 123.3(3) . . ?
C10L O4L Cu4 131.2(3) . . ?
C12L N4L C10L 119.1(7) . . ?
C12L N4L C11L 118.8(8) . . ?
C10L N4L C11L 120.2(8) . . ?
O4L C10L N4L 128.5(6) . . ?

loop_
_geom_bond_atom_site_label_1
_geom_bond_atom_site_label_2
_geom_bond_distance
_geom_bond_site_symmetry_2
_geom_bond_publ_flag
Cu1 O1D 1.9539(17) . ?
Cu1 O1C 1.962(2) . ?
Cu1 O1B 1.9701(19) . ?
Cu1 O1A 1.972(2) . ?
Cu1 O1L 2.129(2) . ?
Cu1 Cu2 2.6206(10) . ?
Cu2 O2C 1.9546(18) . ?
Cu2 O2A 1.9671(19) . ?
Cu2 O2D 1.9699(17) . ?
Cu2 O2B 1.9814(18) . ?
Cu2 O2L 2.194(2) . ?
Cu3 O3D 1.9551(17) . ?
Cu3 O3B 1.9679(19) . ?
Cu3 O3C 1.973(2) . ?
Cu3 O3A 1.982(2) . ?
Cu3 O3L 2.1252(19) . ?
Cu3 Cu4 2.6255(10) . ?
Cu4 O4C 1.9505(17) . ?
Cu4 O4A 1.9546(19) . ?
Cu4 O4D 1.9702(18) . ?
Cu4 O4B 1.9845(18) . ?
Cu4 O4L 2.1802(19) . ?
O1A C1A 1.266(3) . ?
O2A C1A 1.264(3) . ?
O3A C24A 1.268(3) . ?
O4A C24A 1.271(3) . ?
C1A C2A 1.501(4) . ?
C2A C3A 1.381(5) . ?
C2A C7A 1.421(5) . ?
C3A C4A 1.401(4) . ?
C4A C5A 1.421(6) . ?
C4A C8A 1.462(7) . ?
C5A C6A 1.360(8) . ?
C6A C7A 1.394(6) . ?
C8A C9A 1.207(7) . ?
C9A C10A 1.437(6) . ?
C10A C11A 1.387(6) . ?
C10A C15A 1.400(4) . ?
C11A C12A 1.408(7) . ?
C12A C13A 1.410(5) . ?
C12A C16A 1.420(6) . ?
C13A C14A 1.379(7) . ?
C14A C15A 1.397(7) . ?
C16A C17A 1.201(6) . ?
C17A C18A 1.423(6) . ?
C18A C19A 1.401(4) . ?
C18A C23A 1.408(6) . ?
C19A C20A 1.399(4) . ?
C20A C21A 1.394(4) . ?
C20A C24A 1.494(4) . ?
C21A C22A 1.396(5) . ?
C22A C23A 1.349(7) . ?
O1B C1B 1.269(3) . ?
O2B C1B 1.267(3) . ?
O3B C24B 1.259(3) . ?
O4B C24B 1.273(3) . ?
C1B C2B 1.503(3) . ?
C2B C3B 1.390(3) . ?
C2B C7B 1.403(3) . ?
C3B C4B 1.404(3) . ?
C4B C5B 1.403(3) . ?
C4B C8B 1.428(4) . ?
C5B C6B 1.393(4) . ?
C6B C7B 1.389(4) . ?
C8B C9B 1.205(4) . ?
C9B C10B 1.427(4) . ?
C10B C11B 1.399(4) . ?
C10B C15B 1.405(4) . ?
C11B C12B 1.398(4) . ?
C12B C13B 1.397(4) . ?
C12B C16B 1.431(4) . ?
C13B C14B 1.368(4) . ?
C14B C15B 1.394(5) . ?
C16B C17B 1.198(4) . ?
C17B C18B 1.436(4) . ?
C18B C19B 1.395(4) . ?
C18B C23B 1.404(3) . ?
C19B C20B 1.394(3) . ?
C20B C21B 1.405(3) . ?
C20B C24B 1.489(3) . ?
C21B C22B 1.392(4) . ?
C22B C23B 1.392(4) . ?
O1C C1C 1.269(3) . ?
O2C C1C 1.265(3) . ?
O3C C24C 1.272(3) . ?
O4C C24C 1.267(3) . ?
C1C C2C 1.503(3) . ?
C2C C3C 1.400(3) . ?
C2C C7C 1.402(3) . ?
C3C C4C 1.396(3) . ?
C4C C5C 1.402(3) . ?
C4C C8C 1.432(3) . ?
C5C C6C 1.385(4) . ?
C6C C7C 1.389(4) . ?
C8C C9C 1.201(4) . ?
C9C C10C 1.434(3) . ?
C10C C15C 1.404(3) . ?
C10C C11C 1.404(3) . ?
C11C C12C 1.397(3) . ?
C12C C13C 1.407(4) . ?
C12C C16C 1.436(3) . ?
C13C C14C 1.394(4) . ?
C14C C15C 1.395(4) . ?
C16C C17C 1.197(4) . ?
C17C C18C 1.438(3) . ?
C18C C23C 1.397(3) . ?
C18C C19C 1.401(3) . ?
C19C C20C 1.396(3) . ?
C20C C21C 1.397(3) . ?
C20C C24C 1.495(3) . ?
C21C C22C 1.389(4) . ?
C22C C23C 1.386(4) . ?
O1D C1D 1.266(3) . ?
O2D C1D 1.268(3) . ?
O3D C24D 1.267(3) . ?
O4D C24D 1.274(3) . ?
C1D C2D 1.501(3) . ?
C2D C3D 1.391(3) . ?
C2D C7D 1.406(3) . ?
C3D C4D 1.399(3) . ?
C4D C5D 1.405(3) . ?
C4D C8D 1.439(3) . ?
C5D C6D 1.385(4) . ?
C6D C7D 1.384(3) . ?
C8D C9D 1.193(4) . ?
C9D C10D 1.439(4) . ?
C10D C11D 1.394(4) . ?
C10D C15D 1.407(4) . ?
C11D C12D 1.407(4) . ?
C12D C13D 1.407(4) . ?
C12D C16D 1.430(4) . ?
C13D C14D 1.387(4) . ?
C14D C15D 1.391(4) . ?
C16D C17D 1.203(4) . ?
C17D C18D 1.439(3) . ?
C18D C19D 1.388(3) . ?
C18D C23D 1.404(3) . ?
C19D C20D 1.397(3) . ?
C20D C21D 1.403(3) . ?
C20D C24D 1.498(3) . ?
C21D C22D 1.385(4) . ?
C22D C23D 1.389(4) . ?
O1L C1L 1.211(3) . ?
N1L C1L 1.331(3) . ?
N1L C2L 1.434(6) . ?
N1L C3L 1.439(4) . ?
O2L C4L 1.244(4) . ?
N2L C4L 1.334(5) . ?
N2L C5L 1.445(5) . ?
N2L C6L 1.459(5) . ?
O3L C7L 1.241(3) . ?
N3L C7L 1.331(3) . ?
N3L C8L 1.452(4) . ?
N3L C9L 1.463(4) . ?
O4L C10L 1.223(6) . ?
N4L C12L 1.328(8) . ?
N4L C10L 1.345(8) . ?
N4L C11L 1.497(11) . ?

loop_
_platon_squeeze_void_nr
_platon_squeeze_void_average_x
_platon_squeeze_void_average_y
_platon_squeeze_void_average_z
_platon_squeeze_void_volume
_platon_squeeze_void_count_electrons
1 0.003 0.500 0.497 772.2 83.6
2 0.205 0.803 0.034 156.1 18.4
3 0.034 0.939 0.917 6.4 -0.6
4 0.794 0.197 -0.033 156.3 18.3
5 0.965 0.061 0.083 6.3 -0.6
